data_1535164
loop_
_publ_author_name
'Stock, N.'
'Stucky, G.D.'
'Cheetham, A.K.'

_publ_section_title
;
 Synthesis and characterization of the synthetic minerals villyaellenite
 and sarkinite, Mn5 (As O4)2 (H As O4)2 * 4(H2 O) and Mn2 (As O4) (O H)
;
_journal_name_full 'Zeitschrift fuer Anorganische und Allgemeine Chemie'
_journal_page_first 357
_journal_page_last 362
_journal_volume 628
_journal_year 2002
_chemical_formula_sum 'As4 H10 Mn5 O20'
_chemical_name_systematic 'Mn5 (As O4)2 (H As O4)2 (H2 O)4'
_space_group_IT_number 15
_symmetry_space_group_name_Hall '-C 2yc'
_symmetry_space_group_name_H-M 'C 1 2/c 1'
_cell_angle_alpha 90
_cell_angle_beta 96.172
_cell_angle_gamma 90
_cell_formula_units_Z 4
_cell_length_a 18.109
_cell_length_b 9.3323
_cell_length_c 9.8092
_cell_volume 1648.132
_citation_journal_id_ASTM ZAACAB
_cod_data_source_file Stock_ZAACAB_2002_292.cif
_cod_data_source_block H10As4Mn5O20
_cod_original_formula_sum 'H10 As4 Mn5 O20'
_cod_database_code 1535164

loop_
_symmetry_equiv_pos_as_xyz
x,y,z
-x,y,-z+1/2
-x,-y,-z
x,-y,z-1/2
x+1/2,y+1/2,z
-x+1/2,y+1/2,-z+1/2
-x+1/2,-y+1/2,-z
x+1/2,-y+1/2,z-1/2

loop_
_atom_site_label
_atom_site_type_symbol
_atom_site_fract_x
_atom_site_fract_y
_atom_site_fract_z
_atom_site_occupancy
_atom_site_U_iso_or_equiv
Mn1 Mn+2 0.5 0.39728 0.75 1 0.0
O8 O-2 0.4898 0.2004 0.4238 1 0.0
O6 O-2 0.7023 0.3776 0.7112 1 0.0
O2 O-2 0.3386 0.2247 0.3643 1 0.0
Mn3 Mn+2 0.32615 0.4705 0.13798 1 0.0
O4 O-2 0.6646 0.2627 0.4556 1 0.0
As2 As+5 0.65997 0.23946 0.62612 1 0.0
As1 As+5 0.41645 0.31747 0.41203 1 0.0
O7 O-2 0.5695 0.2306 0.6579 1 0.0
O5 O-2 0.7058 0.0895 0.677 1 0.0
O3 O-2 0.4157 0.3959 0.5651 1 0.0
O9 O-2 0.2426 0.4232 0.4716 1 0.0
Mn2 Mn+2 0.3162 0.08631 0.18607 1 0.0
O10 O-2 0.5795 0.0105 0.8434 1 0.0
O1 O-2 0.4238 0.4374 0.2891 1 0.0
